data_7200096
loop_
_publ_author_name
'Kendrick, John'
'Gourlay, Matthew D.'
'Neumann, Marcus A.'
'Leusen, Frank J. J.'

_publ_section_title
;
 Predicting spontaneous racemate resolution using recent developments in
 crystal structure prediction
;
_journal_issue 11
_journal_name_full CrystEngComm
_journal_page_first 2391
_journal_page_last 2399
_journal_paper_doi 10.1039/b909038j
_journal_volume 11
_journal_year 2009
_space_group_IT_number 19
_symmetry_cell_setting orthorhombic
_symmetry_Int_Tables_number 19
_symmetry_space_group_name_Hall 'P 2ac 2ab'
_symmetry_space_group_name_H-M 'P 21 21 21'
_cell_angle_alpha 90.000000
_cell_angle_beta 90.000000
_cell_angle_gamma 90.000000
_cell_length_a 14.518618
_cell_length_b 6.509456
_cell_length_c 5.693782
_cell_volume 538.110
_cod_data_source_file 5HMO_enantiopure.cif
_cod_data_source_block 5HMO_E_4
_cod_original_sg_symbol_H-M 'P 2_1 2_1 2_1'
_cod_struct_determination_method theoretical
_cod_database_code 7200096

loop_
_symmetry_equiv_pos_site_id
_symmetry_equiv_pos_as_xyz
1 x,y,z
2 -x+1/2,-y,z+1/2
3 -x,y+1/2,-z+1/2
4 x+1/2,-y+1/2,-z

loop_
_atom_site_label
_atom_site_type_symbol
_atom_site_fract_x
_atom_site_fract_y
_atom_site_fract_z
C46 C 1.909046 0.961867 0.328226
C47 C 1.855503 0.881834 0.544775
O48 O 1.926565 0.831249 0.717750
C49 C 2.011514 0.863974 0.621748
N50 N 2.003927 0.937392 0.402952
O51 O 2.082805 0.823187 0.732405
C52 C 1.797478 0.691779 0.500281
O53 O 1.850730 0.525135 0.408475
H54 H 1.894825 0.870409 0.170174
H55 H 1.892960 1.123176 0.291147
H56 H 1.812951 1.003396 0.622734
H57 H 2.060211 0.984097 0.306122
H58 H 1.762885 0.644424 0.663407
H59 H 1.743110 0.728894 0.372915
H60 H 1.878634 0.450502 0.544786
